data_7204899
loop_
_publ_author_name
'Tiekink, Edward R. T.'

_publ_section_title
;
 Molecular architecture and supramolecular association in the
 zinc-triad 1,1-dithiolates. Steric control as a design element in
 crystal engineering?
;
_journal_issue 21
_journal_name_full CrystEngComm
_journal_page_first 101
_journal_paper_doi 10.1039/b301318a
_journal_volume 5
_journal_year 2003
_chemical_formula_sum 'C20 H40 N4 S8 Zn2'
_chemical_formula_weight 723.800
_space_group_crystal_system monoclinic
_space_group_IT_number 14
_space_group_name_Hall '-P 2yn'
_space_group_name_H-M_alt 'P 1 21/n 1'
_audit_creation_date 02-08-09
_audit_creation_method 'Created with Diamond v2.0'
_audit_update_record 02-08-09
_cell_angle_alpha 90.000
_cell_angle_beta 104.06(2)
_cell_angle_gamma 90.000
_cell_formula_units_Z 2
_cell_length_a 9.814(3)
_cell_length_b 10.667(3)
_cell_length_c 15.655(4)
_cell_volume 1589.8(8)
_cod_data_source_file Figure6.txt
_cod_data_source_block '_CSD_CIF_ZETCAM'
_cod_depositor_comments
;
 Changing the space group from '-P_2ybc' to '-P 2yn' after consulting the
 original publication as well as the related COD entry 8101293.

 Antanas Vaitkus,
 2018-06-08

 Removing symmetrically equivalent atoms after consulting the original
 publication. The following atoms were removed:

    Zn(1) Zn -0.1178(0) -0.0721(0) 0.5544(0) 1.000 4 e ? d Uiso 0.00000
    S(1) S -0.0096(1) -0.0719(0) 0.7057(0) 1.000 4 e ? d Uiso 0.00000
    S(2) S -0.2322(1) -0.2445(1) 0.6126(0) 1.000 4 e ? d Uiso 0.00000
    S(3) S -0.2929(1) 0.0401(0) 0.4565(0) 1.000 4 e ? d Uiso 0.00000
    S(4) S -0.0243(1) 0.1725(0) 0.5294(0) 1.000 4 e ? d Uiso 0.00000
    N(1) N -0.1018(1) -0.2668(0) 0.7825(0) 1.000 4 e ? d Uiso 0.00000
    N(2) N -0.2342(2) 0.2652(2) 0.4018(1) 1.000 4 e ? d Uiso 0.00000
    C(1) C -0.1128(2) -0.2024(2) 0.7087(1) 1.000 4 e ? d Uiso 0.00000
    C(2) C -0.1861(2) -0.3810(2) 0.7846(1) 1.000 4 e ? d Uiso 0.00000
    C(3) C -0.1168(3) -0.4934(2) 0.7554(2) 1.000 4 e ? d Uiso 0.00000
    C(4) C 0.0006(3) -0.2349(2) 0.8654(2) 1.000 4 e ? d Uiso 0.00000
    C(5) C -0.0648(3) -0.1521(2) 0.9232(1) 1.000 4 e ? d Uiso 0.00000
    C(6) C -0.1888(3) 0.1696(3) 0.4546(2) 1.000 4 e ? d Uiso 0.00000
    C(7) C -0.3749(2) 0.2668(2) 0.3412(1) 1.000 4 e ? d Uiso 0.00000
    C(8) C -0.3697(2) 0.2243(2) 0.2493(2) 1.000 4 e ? d Uiso 0.00000
    C(9) C -0.1481(3) 0.3770(3) 0.3974(2) 1.000 4 e ? d Uiso 0.00000
    C(10) C -0.1817(2) 0.4826(2) 0.4534(2) 1.000 4 e ? d Uiso 0.00000
    H(1) H -0.2767(3) -0.3701(2) 0.7464(2) 1.000 4 e ? d Uiso 0.00000
    H(2) H -0.1952 -0.3943 0.8430 1.000 4 e ? calc Uiso 0.00000
    H(3) H -0.0210 -0.4964 0.7868 1.000 4 e ? calc Uiso 0.00000
    H(4) H -0.1224 -0.4873 0.6941 1.000 4 e ? calc Uiso 0.00000
    H(5) H -0.1631 -0.5675 0.7668 1.000 4 e ? calc Uiso 0.00000
    H(6) H 0.0776 -0.1920 0.8520 1.000 4 e ? calc Uiso 0.00000
    H(7) H 0.0330 -0.3101 0.8963 1.000 4 e ? calc Uiso 0.00000
    H(8) H -0.1151 -0.0859 0.8889 1.000 4 e ? calc Uiso 0.00000
    H(9) H 0.0070 -0.1181 0.9693 1.000 4 e ? calc Uiso 0.00000
    H(10) H -0.1273 -0.2004 0.9476 1.000 4 e ? calc Uiso 0.00000
    H(11) H -0.4111 0.3498 0.3379 1.000 4 e ? calc Uiso 0.00000
    H(12) H -0.4349 0.2123 0.3631 1.000 4 e ? calc Uiso 0.00000
    H(13) H -0.3574 0.1359 0.2491 1.000 4 e ? calc Uiso 0.00000
    H(14) H -0.2934 0.2641 0.2328 1.000 4 e ? calc Uiso 0.00000
    H(15) H -0.4551 0.2462 0.2087 1.000 4 e ? calc Uiso 0.00000
    H(16) H -0.1657 0.4044 0.3380 1.000 4 e ? calc Uiso 0.00000
    H(17) H -0.0517 0.3555 0.4178 1.000 4 e ? calc Uiso 0.00000
    H(18) H -0.2757 0.5095 0.4303 1.000 4 e ? calc Uiso 0.00000
    H(19) H -0.1709 0.4541 0.5121 1.000 4 e ? calc Uiso 0.00000
    H(20) H -0.1195 0.5507 0.4528 1.000 4 e ? calc Uiso 0.00000

 Antanas Vaitkus,
 2018-06-08
;
_cod_original_sg_symbol_Hall -P_2ybc
_cod_original_sg_symbol_H-M 'P 1 21/c 1'
_cod_database_code 7204899

loop_
_space_group_symop_id
_space_group_symop_operation_xyz
1 x,y,z
2 -x+1/2,y+1/2,-z+1/2
3 -x,-y,-z
4 x+1/2,-y+1/2,z+1/2

loop_
_atom_site_label
_atom_site_type_symbol
_atom_site_fract_x
_atom_site_fract_y
_atom_site_fract_z
_atom_site_occupancy
_atom_site_symmetry_multiplicity
_atom_site_Wyckoff_symbol
_atom_site_attached_hydrogens
_atom_site_calc_flag
_atom_site_thermal_displace_type
_atom_site_U_iso_or_equiv
Zn(1) Zn 0.1178(0) 0.0721(0) 0.4456(0) 1.000 4 e ? d Uiso 0.00000
S(1) S 0.0096(1) 0.0719(0) 0.2943(0) 1.000 4 e ? d Uiso 0.00000
S(2) S 0.2322(1) 0.2445(1) 0.3874(0) 1.000 4 e ? d Uiso 0.00000
S(3) S 0.2929(1) -0.0401(0) 0.5435(0) 1.000 4 e ? d Uiso 0.00000
S(4) S 0.0243(1) -0.1725(0) 0.4706(0) 1.000 4 e ? d Uiso 0.00000
N(1) N 0.1018(1) 0.2668(0) 0.2175(0) 1.000 4 e ? d Uiso 0.00000
N(2) N 0.2342(2) -0.2652(2) 0.5982(1) 1.000 4 e ? d Uiso 0.00000
C(1) C 0.1128(2) 0.2024(2) 0.2913(1) 1.000 4 e ? d Uiso 0.00000
C(2) C 0.1861(2) 0.3810(2) 0.2154(1) 1.000 4 e ? d Uiso 0.00000
C(3) C 0.1168(3) 0.4934(2) 0.2446(2) 1.000 4 e ? d Uiso 0.00000
C(4) C -0.0006(3) 0.2349(2) 0.1346(2) 1.000 4 e ? d Uiso 0.00000
C(5) C 0.0648(3) 0.1521(2) 0.0768(1) 1.000 4 e ? d Uiso 0.00000
C(6) C 0.1888(3) -0.1696(3) 0.5454(2) 1.000 4 e ? d Uiso 0.00000
C(7) C 0.3749(2) -0.2668(2) 0.6588(1) 1.000 4 e ? d Uiso 0.00000
C(8) C 0.3697(2) -0.2243(2) 0.7507(2) 1.000 4 e ? d Uiso 0.00000
C(9) C 0.1481(3) -0.3770(3) 0.6026(2) 1.000 4 e ? d Uiso 0.00000
C(10) C 0.1817(2) -0.4826(2) 0.5466(2) 1.000 4 e ? d Uiso 0.00000
H(1) H 0.2767(3) 0.3701(2) 0.2536(2) 1.000 4 e ? d Uiso 0.00000
H(2) H 0.1952 0.3943 0.1570 1.000 4 e ? calc Uiso 0.00000
H(3) H 0.0210 0.4964 0.2132 1.000 4 e ? calc Uiso 0.00000
H(4) H 0.1224 0.4873 0.3059 1.000 4 e ? calc Uiso 0.00000
H(5) H 0.1631 0.5675 0.2332 1.000 4 e ? calc Uiso 0.00000
H(6) H -0.0776 0.1920 0.1480 1.000 4 e ? calc Uiso 0.00000
H(7) H -0.0330 0.3101 0.1037 1.000 4 e ? calc Uiso 0.00000
H(8) H 0.1151 0.0859 0.1111 1.000 4 e ? calc Uiso 0.00000
H(9) H -0.0070 0.1181 0.0307 1.000 4 e ? calc Uiso 0.00000
H(10) H 0.1273 0.2004 0.0524 1.000 4 e ? calc Uiso 0.00000
H(11) H 0.4111 -0.3498 0.6621 1.000 4 e ? calc Uiso 0.00000
H(12) H 0.4349 -0.2123 0.6369 1.000 4 e ? calc Uiso 0.00000
H(13) H 0.3574 -0.1359 0.7509 1.000 4 e ? calc Uiso 0.00000
H(14) H 0.2934 -0.2641 0.7672 1.000 4 e ? calc Uiso 0.00000
H(15) H 0.4551 -0.2462 0.7913 1.000 4 e ? calc Uiso 0.00000
H(16) H 0.1657 -0.4044 0.6620 1.000 4 e ? calc Uiso 0.00000
H(17) H 0.0517 -0.3555 0.5822 1.000 4 e ? calc Uiso 0.00000
H(18) H 0.2757 -0.5095 0.5697 1.000 4 e ? calc Uiso 0.00000
H(19) H 0.1709 -0.4541 0.4879 1.000 4 e ? calc Uiso 0.00000
H(20) H 0.1195 -0.5507 0.5472 1.000 4 e ? calc Uiso 0.00000

loop_
_atom_type_symbol
_atom_type_oxidation_number
_atom_type_radius_bond
Zn ? 1.200
S ? 1.200
N ? 1.200
C ? 1.200
H ? 1.200
